data_8100861
loop_
_publ_author_name
'Peters, E.-M.'
'Peters, K.'
'Tasler, S.'
'Endress, H.'
'Bringmann, G.'

_publ_section_title
;
Crystal structure of ethyl 1-methoxy-9-methyl-9H-carbazol-3-carboxylate, 
C~12~NH~6~(OCH~3~)(CH~3~)CO~2~(C~2~H~5~)
;
_journal_issue 1
_journal_name_full 'Zeitschrift f\"ur Kristallographie - New Crystal Structures'
_journal_page_first 119
_journal_page_last 120
_journal_volume 216
_journal_year 2001
_chemical_formula_structural 'C12 H6 (O C H3)(C H3) C O2 (C2 H5)'
_chemical_formula_sum 'C17 H17 N O3'
_chemical_formula_weight 283.32
_space_group_IT_number 14
_symmetry_cell_setting monoclinic
_symmetry_space_group_name_Hall '-P 2yn'
_symmetry_space_group_name_H-M 'P 1 21/n 1'
_cell_angle_alpha 90.00
_cell_angle_beta 106.16(3)
_cell_angle_gamma 90.00
_cell_formula_units_Z 4
_cell_length_a 13.227(5)
_cell_length_b 5.0830(10)
_cell_length_c 22.472(7)
_cell_measurement_temperature 293(2)
_cell_volume 1451.2(8)
_diffrn_ambient_temperature 293(2)
_exptl_crystal_density_diffrn 1.297
_cod_original_sg_symbol_H-M 'P 21/n'
_cod_database_code 8100861

loop_
_symmetry_equiv_pos_as_xyz
'x, y, z'
'-x+1/2, y+1/2, -z+1/2'
'-x, -y, -z'
'x-1/2, -y-1/2, z-1/2'

loop_
_atom_site_label
_atom_site_type_symbol
_atom_site_fract_x
_atom_site_fract_y
_atom_site_fract_z
_atom_site_U_iso_or_equiv
_atom_site_adp_type
_atom_site_occupancy
_atom_site_calc_flag
_atom_site_refinement_flags
_atom_site_disorder_group
C1 C 0.22701(18) 0.9236(5) 1.11325(10) 0.0525(6) Uani 1 d . .
O1 O 0.16088(13) 1.1019(4) 1.12817(8) 0.0668(5) Uani 1 d . .
C2 C 0.20195(18) 0.7593(5) 1.06207(10) 0.0559(6) Uani 1 d . .
H2 H 0.1351 0.7698 1.0344 0.080 Uiso 1 calc R .
C3 C 0.27449(17) 0.5770(5) 1.05062(10) 0.0512(6) Uani 1 d . .
C4 C 0.37438(17) 0.5540(5) 1.09089(9) 0.0509(6) Uani 1 d . .
H4 H 0.4222 0.4332 1.0835 0.080 Uiso 1 calc R .
C5 C 0.40166(17) 0.7175(5) 1.14315(9) 0.0475(5) Uani 1 d . .
C6 C 0.49488(17) 0.7344(5) 1.19482(9) 0.0482(5) Uani 1 d . .
C7 C 0.59011(17) 0.5970(5) 1.21218(10) 0.0559(6) Uani 1 d . .
H7 H 0.6048 0.4673 1.1866 0.080 Uiso 1 calc R .
C8 C 0.6621(2) 0.6573(5) 1.26803(11) 0.0626(7) Uani 1 d . .
H8 H 0.7254 0.5662 1.2802 0.080 Uiso 1 calc R .
C9 C 0.6409(2) 0.8529(5) 1.30632(11) 0.0632(7) Uani 1 d . .
H9 H 0.6907 0.8894 1.3437 0.080 Uiso 1 calc R .
C10 C 0.5482(2) 0.9937(5) 1.29035(11) 0.0592(6) Uani 1 d . .
H10 H 0.5350 1.1259 1.3158 0.080 Uiso 1 calc R .
C11 C 0.47499(18) 0.9300(5) 1.23457(10) 0.0495(5) Uani 1 d . .
N12 N 0.37479(14) 1.0341(4) 1.20926(8) 0.0522(5) Uani 1 d . .
C13 C 0.32919(17) 0.9029(4) 1.15409(9) 0.0485(5) Uani 1 d . .
C14 C 0.3320(2) 1.2451(5) 1.23848(12) 0.0645(7) Uani 1 d . .
H14A H 0.2622 1.2868 1.2137 0.080 Uiso 1 calc R .
H14B H 0.3760 1.3979 1.2421 0.080 Uiso 1 calc R .
H14C H 0.3296 1.1901 1.2789 0.080 Uiso 1 calc R .
C15 C 0.0569(2) 1.1248(7) 1.08761(14) 0.0819(9) Uani 1 d . .
H15A H 0.0187 1.2554 1.1034 0.080 Uiso 1 calc R .
H15B H 0.0216 0.9585 1.0850 0.080 Uiso 1 calc R .
H15C H 0.0606 1.1759 1.0471 0.080 Uiso 1 calc R .
C16 C 0.23947(19) 0.4111(5) 0.99427(10) 0.0570(6) Uani 1 d . .
O16 O 0.15101(14) 0.4098(4) 0.95959(8) 0.0807(6) Uani 1 d . .
O17 O 0.31656(13) 0.2595(4) 0.98497(7) 0.0634(5) Uani 1 d . .
C17 C 0.2878(2) 0.0859(6) 0.93153(11) 0.0675(7) Uani 1 d . .
H17A H 0.2619 0.1876 0.8938 0.080 Uiso 1 calc R .
H17B H 0.2330 -0.0347 0.9350 0.080 Uiso 1 calc R .
C18 C 0.3845(2) -0.0633(7) 0.92992(13) 0.0784(8) Uani 1 d . .
H18A H 0.3680 -0.1808 0.8951 0.080 Uiso 1 calc R .
H18B H 0.4095 -0.1627 0.9675 0.080 Uiso 1 calc R .
H18C H 0.4380 0.0579 0.9261 0.080 Uiso 1 calc R .

loop_
_atom_site_aniso_label
_atom_site_aniso_U_11
_atom_site_aniso_U_22
_atom_site_aniso_U_33
_atom_site_aniso_U_23
_atom_site_aniso_U_13
_atom_site_aniso_U_12
C1 0.0583(13) 0.0543(14) 0.0497(12) 0.0060(11) 0.0232(11) 0.0088(12)
O1 0.0631(10) 0.0749(12) 0.0641(10) -0.0019(9) 0.0205(8) 0.0204(9)
C2 0.0547(13) 0.0631(15) 0.0498(12) 0.0063(12) 0.0143(10) 0.0061(12)
C3 0.0567(13) 0.0567(14) 0.0406(11) 0.0010(11) 0.0142(10) 0.0002(11)
C4 0.0560(13) 0.0554(14) 0.0441(11) -0.0009(11) 0.0183(10) 0.0023(11)
C5 0.0530(12) 0.0497(13) 0.0432(11) 0.0021(10) 0.0191(9) 0.0011(11)
C6 0.0538(12) 0.0521(13) 0.0418(11) -0.0002(10) 0.0185(9) -0.0031(11)
C7 0.0593(14) 0.0607(15) 0.0476(12) -0.0054(12) 0.0144(11) 0.0024(12)
C8 0.0601(14) 0.0669(17) 0.0564(14) 0.0001(13) 0.0089(12) 0.0002(13)
C9 0.0713(16) 0.0666(17) 0.0481(12) -0.0053(13) 0.0104(11) -0.0094(14)
C10 0.0719(15) 0.0576(15) 0.0504(13) -0.0078(12) 0.0207(12) -0.0075(13)
C11 0.0589(13) 0.0480(13) 0.0451(11) -0.0010(10) 0.0204(10) -0.0040(11)
N12 0.0618(11) 0.0504(11) 0.0491(10) -0.0047(9) 0.0229(9) 0.0013(10)
C13 0.0586(13) 0.0495(13) 0.0423(11) 0.0016(10) 0.0223(10) -0.0017(11)
C14 0.0753(16) 0.0570(15) 0.0714(16) -0.0119(13) 0.0370(13) -0.0007(13)
C15 0.0641(16) 0.100(2) 0.0829(19) -0.0072(17) 0.0221(15) 0.0244(16)
C16 0.0635(15) 0.0612(16) 0.0454(12) 0.0016(12) 0.0136(11) 0.0035(13)
O16 0.0680(11) 0.1009(15) 0.0604(11) -0.0158(11) -0.0032(9) 0.0138(11)
O17 0.0651(10) 0.0720(12) 0.0496(9) -0.0173(9) 0.0101(8) 0.0024(9)
C17 0.0788(17) 0.0716(18) 0.0461(12) -0.0122(13) 0.0077(12) 0.0063(15)
C18 0.0804(18) 0.094(2) 0.0618(15) -0.0242(16) 0.0214(14) -0.0011(17)

loop_
_geom_bond_atom_site_label_1
_geom_bond_atom_site_label_2
_geom_bond_distance
_geom_bond_site_symmetry_2
_geom_bond_publ_flag
C1 O1 1.364(3) . ?
C1 C2 1.385(3) . ?
C1 C13 1.411(3) . ?
O1 C15 1.427(3) . ?
C2 C3 1.408(3) . ?
C2 H2 0.9300 . ?
C3 C4 1.383(3) . ?
C3 C16 1.484(3) . ?
C4 C5 1.401(3) . ?
C4 H4 0.9300 . ?
C5 C13 1.414(3) . ?
C5 C6 1.442(3) . ?
C6 C7 1.398(3) . ?
C6 C11 1.410(3) . ?
C7 C8 1.382(3) . ?
C7 H7 0.9300 . ?
C8 C9 1.393(4) . ?
C8 H8 0.9300 . ?
C9 C10 1.379(3) . ?
C9 H9 0.9300 . ?
C10 C11 1.392(3) . ?
C10 H10 0.9300 . ?
C11 N12 1.393(3) . ?
N12 C13 1.389(3) . ?
N12 C14 1.452(3) . ?
C14 H14A 0.9600 . ?
C14 H14B 0.9600 . ?
C14 H14C 0.9600 . ?
C15 H15A 0.9600 . ?
C15 H15B 0.9600 . ?
C15 H15C 0.9600 . ?
C16 O16 1.212(3) . ?
C16 O17 1.340(3) . ?
O17 C17 1.453(3) . ?
C17 C18 1.495(4) . ?
C17 H17A 0.9700 . ?
C17 H17B 0.9700 . ?
C18 H18A 0.9600 . ?
C18 H18B 0.9600 . ?
C18 H18C 0.9600 . ?

loop_
_cod_related_entry_id
_cod_related_entry_database
_cod_related_entry_code
1 ChemSpider 10271395
